data_7120395
loop_
_publ_author_name
'Gon, Masayuki'
'Morisaki, Yasuhiro'
'Chujo, Yoshiki'

_publ_section_title
;
 A silver(i)-induced higher-ordered structure based on planar chiral
 tetrasubstituted [2.2]paracyclophane
;
_journal_name_full 'Chem. Commun.'
_journal_paper_doi 10.1039/C7CC03615A
_journal_year 2017
_chemical_formula_moiety 'C46 H28 Ag2 F6 N4 O6 S2, C H2 Cl2'
_chemical_formula_sum 'C47 H30 Ag2 Cl2 F6 N4 O6 S2'
_chemical_formula_weight 1211.51
_space_group_IT_number 14
_symmetry_cell_setting monoclinic
_symmetry_space_group_name_Hall '-P 2yab'
_symmetry_space_group_name_H-M 'P 1 21/a 1'
_atom_sites_solution_hydrogens geom
_audit_creation_method SHELXL-2014/7
_audit_update_record
;
2017-05-08 deposited with the CCDC.
2017-07-07 downloaded from the CCDC.
;
_cell_angle_alpha 90
_cell_angle_beta 102.663(7)
_cell_angle_gamma 90
_cell_formula_units_Z 4
_cell_length_a 14.8841(7)
_cell_length_b 14.9687(7)
_cell_length_c 21.4518(10)
_cell_measurement_reflns_used 17442
_cell_measurement_temperature 93(2)
_cell_measurement_theta_max 27.44
_cell_measurement_theta_min 3.06
_cell_volume 4663.1(4)
_computing_cell_refinement PROCESS-AUTO
_computing_data_collection PROCESS-AUTO
_computing_data_reduction 'Yadokari-XG (Wakita, 2009)'
_computing_molecular_graphics 'Yadokari-XG (Wakita, 2009)'
_computing_publication_material 'Yadokari-XG (Wakita, 2009)'
_computing_structure_refinement 'SHELXL-2014/7 (Sheldrick, 2014)'
_computing_structure_solution 'SHELXS-97 (Sheldrick, 1990)'
_diffrn_ambient_temperature 93(2)
_diffrn_measured_fraction_theta_full 0.998
_diffrn_measured_fraction_theta_max 0.995
_diffrn_measurement_device_type 'rigaku raxis rapid'
_diffrn_measurement_method 'oscillation method'
_diffrn_radiation_type MoK\a
_diffrn_radiation_wavelength 0.71075
_diffrn_reflns_av_R_equivalents 0.1672
_diffrn_reflns_av_unetI/netI 0.1477
_diffrn_reflns_Laue_measured_fraction_full 0.998
_diffrn_reflns_Laue_measured_fraction_max 0.995
_diffrn_reflns_limit_h_max 19
_diffrn_reflns_limit_h_min -17
_diffrn_reflns_limit_k_max 19
_diffrn_reflns_limit_k_min -19
_diffrn_reflns_limit_l_max 27
_diffrn_reflns_limit_l_min -27
_diffrn_reflns_number 42967
_diffrn_reflns_point_group_measured_fraction_full 0.998
_diffrn_reflns_point_group_measured_fraction_max 0.995
_diffrn_reflns_theta_full 25.242
_diffrn_reflns_theta_max 27.450
_diffrn_reflns_theta_min 3.062
_diffrn_source 'fine-focus sealed tube'
_exptl_absorpt_coefficient_mu 1.122
_exptl_absorpt_correction_T_max 1.0000
_exptl_absorpt_correction_T_min 0.3621
_exptl_absorpt_correction_type multi-scan
_exptl_crystal_colour yellow
_exptl_crystal_density_diffrn 1.726
_exptl_crystal_description block
_exptl_crystal_F_000 2408
_exptl_crystal_recrystallization_method 'Re-crystallisation from solvent'
_exptl_crystal_size_max 0.100
_exptl_crystal_size_mid 0.100
_exptl_crystal_size_min 0.100
_refine_diff_density_max 1.441
_refine_diff_density_min -0.750
_refine_diff_density_rms 0.137
_refine_ls_extinction_method none
_refine_ls_goodness_of_fit_ref 1.065
_refine_ls_hydrogen_treatment constr
_refine_ls_matrix_type full
_refine_ls_number_parameters 622
_refine_ls_number_reflns 10611
_refine_ls_number_restraints 0
_refine_ls_restrained_S_all 1.065
_refine_ls_R_factor_all 0.1674
_refine_ls_R_factor_gt 0.0889
_refine_ls_shift/su_max 0.001
_refine_ls_shift/su_mean 0.000
_refine_ls_structure_factor_coef Fsqd
_refine_ls_weighting_details 'w=1/[\s^2^(Fo^2^)+(0.0353P)^2^+20.5769P] where P=(Fo^2^+2Fc^2^)/3'
_refine_ls_weighting_scheme calc
_refine_ls_wR_factor_gt 0.1291
_refine_ls_wR_factor_ref 0.1516
_reflns_Friedel_coverage 0.000
_reflns_number_gt 6193
_reflns_number_total 10611
_reflns_threshold_expression 'I > 2\s(I)'
_cod_data_source_file c7cc03615a3.cif
_cod_data_source_block rac-ag2
_cod_original_sg_symbol_H-M 'P 21/a'
_cod_database_code 7120395
_shelx_shelxl_version_number 2014/7
_shelx_space_group_comment
;
The symmetry employed for this shelxl refinement is uniquely defined
by the following loop, which should always be used as a source of
symmetry information in preference to the above space-group names.
They are only intended as comments.
;
_shelx_estimated_absorpt_t_min 0.896
_shelx_estimated_absorpt_t_max 0.896

loop_
_space_group_symop_operation_xyz
'x, y, z'
'-x+1/2, y+1/2, -z'
'-x, -y, -z'
'x-1/2, -y-1/2, z'

loop_
_atom_site_label
_atom_site_type_symbol
_atom_site_fract_x
_atom_site_fract_y
_atom_site_fract_z
_atom_site_U_iso_or_equiv
_atom_site_adp_type
_atom_site_occupancy
_atom_site_site_symmetry_order
_atom_site_calc_flag
_atom_site_refinement_flags_posn
_atom_site_refinement_flags_adp
Ag1 Ag 0.94113(4) 0.59398(4) 0.91094(3) 0.02759(16) Uani 1 1 d . .
Ag2 Ag 0.25677(4) 0.74455(4) 0.57675(3) 0.02910(16) Uani 1 1 d . .
S3 S 0.79848(13) 0.48488(13) 0.99447(9) 0.0274(5) Uani 1 1 d . .
F4 F 0.7316(3) 0.3227(3) 0.9668(2) 0.0387(12) Uani 1 1 d . .
F5 F 0.6437(3) 0.4276(3) 0.9203(2) 0.0412(12) Uani 1 1 d . .
F6 F 0.7655(3) 0.3921(3) 0.8875(2) 0.0428(12) Uani 1 1 d . .
C45 C 0.7322(5) 0.4025(6) 0.9404(4) 0.0324(19) Uani 1 1 d . .
N3 N 0.2232(4) 0.6058(4) 0.5882(3) 0.0234(14) Uani 1 1 d . .
O4 O 0.7923(4) 0.5640(3) 0.9558(3) 0.0351(14) Uani 1 1 d . .
C17 C 0.3537(5) 0.5886(5) 0.6732(3) 0.0240(17) Uani 1 1 d . .
N1 N 0.9716(4) 0.7301(4) 0.9438(3) 0.0256(15) Uani 1 1 d . .
C18 C 0.1251(5) 0.4797(5) 0.5522(4) 0.0292(19) Uani 1 1 d . .
H1 H 0.0704 0.4573 0.5252 0.035 Uiso 1 1 calc R U
C31 C 0.7905(5) 0.5790(5) 0.7449(4) 0.0272(18) Uani 1 1 d . .
N4 N 0.2827(4) 0.8866(4) 0.5716(3) 0.0251(15) Uani 1 1 d . .
O5 O 0.8892(3) 0.4462(4) 1.0094(3) 0.0373(14) Uani 1 1 d . .
C19 C 0.1480(5) 0.5693(5) 0.5515(3) 0.0272(18) Uani 1 1 d . .
H2 H 0.1075 0.6074 0.5229 0.033 Uiso 1 1 calc R U
N2 N 0.9470(4) 0.4666(4) 0.8634(3) 0.0256(15) Uani 1 1 d . .
C20 C 0.2988(6) 1.0720(6) 0.5856(4) 0.039(2) Uani 1 1 d . .
H3 H 0.3042 1.1350 0.5904 0.047 Uiso 1 1 calc R U
C1 C 0.5828(5) 0.7754(5) 0.8102(3) 0.0240(17) Uani 1 1 d . .
C2 C 0.5776(5) 0.5019(5) 0.7512(3) 0.0255(17) Uani 1 1 d . .
H4 H 0.5183 0.4692 0.7435 0.031 Uiso 1 1 calc R U
H5 H 0.6246 0.4646 0.7793 0.031 Uiso 1 1 calc R U
C3 C 0.6378(5) 0.6105(5) 0.6779(3) 0.0252(18) Uani 1 1 d . .
C4 C 0.6068(5) 0.5170(5) 0.6848(3) 0.0283(18) Uani 1 1 d . .
H6 H 0.6573 0.4754 0.6817 0.034 Uiso 1 1 calc R U
H7 H 0.5538 0.5034 0.6493 0.034 Uiso 1 1 calc R U
C5 C 0.6627(5) 0.8799(5) 0.7453(4) 0.0271(18) Uani 1 1 d . .
H8 H 0.6360 0.9284 0.7156 0.033 Uiso 1 1 calc R U
H9 H 0.7269 0.8967 0.7653 0.033 Uiso 1 1 calc R U
C21 C 0.4153(5) 0.6149(5) 0.7149(4) 0.0293(19) Uani 1 1 d . .
C6 C 0.5676(5) 0.5891(5) 0.7842(3) 0.0282(18) Uani 1 1 d . .
C22 C 0.1836(5) 0.4245(5) 0.5929(4) 0.035(2) Uani 1 1 d . .
H10 H 0.1712 0.3623 0.5937 0.042 Uiso 1 1 calc R U
C7 C 0.7346(5) 0.7340(5) 0.7268(3) 0.0266(18) Uani 1 1 d . .
H11 H 0.7928 0.7551 0.7494 0.032 Uiso 1 1 calc R U
C8 C 0.5010(5) 0.7382(5) 0.7764(3) 0.0258(17) Uani 1 1 d . .
H12 H 0.4492 0.7757 0.7620 0.031 Uiso 1 1 calc R U
C32 C 0.7395(5) 0.7472(5) 0.8756(3) 0.0256(17) Uani 1 1 d . .
C9 C 0.6524(5) 0.7145(5) 0.8412(3) 0.0234(17) Uani 1 1 d . .
C10 C 0.7238(5) 0.6444(5) 0.7138(4) 0.0252(17) Uani 1 1 d . .
C33 C 0.8152(5) 0.7694(5) 0.9004(3) 0.0213(16) Uani 1 1 d . .
C11 C 0.5763(5) 0.6746(5) 0.6471(3) 0.0257(18) Uani 1 1 d . .
H13 H 0.5255 0.6561 0.6146 0.031 Uiso 1 1 calc R U
C12 C 0.6634(5) 0.7947(5) 0.7080(4) 0.0272(18) Uani 1 1 d . .
C23 C 0.2792(5) 0.5505(5) 0.6302(4) 0.0272(18) Uani 1 1 d . .
O6 O 0.7510(4) 0.4892(4) 1.0463(3) 0.0393(15) Uani 1 1 d . .
C24 C 0.3732(6) 1.0170(5) 0.6084(4) 0.032(2) Uani 1 1 d . .
H14 H 0.4306 1.0419 0.6295 0.039 Uiso 1 1 calc R U
C34 C 0.8423(5) 0.5239(5) 0.7712(4) 0.0286(19) Uani 1 1 d . .
C25 C 0.4414(6) 0.8690(6) 0.6212(4) 0.032(2) Uani 1 1 d . .
C13 C 0.6055(5) 0.8711(5) 0.7992(4) 0.0295(19) Uani 1 1 d . .
H15 H 0.6415 0.8969 0.8395 0.035 Uiso 1 1 calc R U
H16 H 0.5477 0.9057 0.7865 0.035 Uiso 1 1 calc R U
C35 C 0.9967(5) 0.3982(5) 0.8941(4) 0.0330(19) Uani 1 1 d . .
H17 H 1.0308 0.4078 0.9365 0.040 Uiso 1 1 calc R U
C36 C 0.9083(5) 0.7955(5) 0.9279(3) 0.0229(17) Uani 1 1 d . .
C14 C 0.5867(5) 0.7654(5) 0.6622(4) 0.0284(18) Uani 1 1 d . .
C15 C 0.6415(5) 0.6237(5) 0.8292(3) 0.0259(18) Uani 1 1 d . .
H18 H 0.6860 0.5836 0.8524 0.031 Uiso 1 1 calc R U
C26 C 0.5089(6) 0.8238(5) 0.6389(4) 0.0296(19) Uani 1 1 d . .
C27 C 0.2116(6) 0.9420(6) 0.5502(4) 0.034(2) Uani 1 1 d . .
H19 H 0.1543 0.9163 0.5300 0.041 Uiso 1 1 calc R U
C16 C 0.4934(5) 0.6471(5) 0.7633(3) 0.0235(17) Uani 1 1 d . .
C28 C 0.2163(5) 1.0333(5) 0.5558(4) 0.0271(18) Uani 1 1 d . .
H20 H 0.1638 1.0692 0.5394 0.033 Uiso 1 1 calc R U
C29 C 0.3638(6) 0.9257(5) 0.6004(3) 0.0288(19) Uani 1 1 d . .
C37 C 1.0240(5) 0.9085(6) 0.9611(4) 0.034(2) Uani 1 1 d . .
H21 H 1.0419 0.9695 0.9657 0.041 Uiso 1 1 calc R U
C30 C 0.2611(5) 0.4601(5) 0.6331(4) 0.033(2) Uani 1 1 d . .
H22 H 0.3014 0.4228 0.6625 0.040 Uiso 1 1 calc R U
C38 C 1.0887(5) 0.8407(5) 0.9781(4) 0.0303(19) Uani 1 1 d . .
H23 H 1.1515 0.8542 0.9956 0.036 Uiso 1 1 calc R U
C39 C 0.9329(6) 0.8849(5) 0.9371(4) 0.034(2) Uani 1 1 d . .
H24 H 0.8872 0.9301 0.9269 0.041 Uiso 1 1 calc R U
C40 C 1.0594(5) 0.7534(5) 0.9690(4) 0.0299(18) Uani 1 1 d . .
H25 H 1.1035 0.7072 0.9811 0.036 Uiso 1 1 calc R U
C41 C 1.0006(6) 0.3151(6) 0.8674(4) 0.041(2) Uani 1 1 d . .
H26 H 1.0360 0.2685 0.8910 0.049 Uiso 1 1 calc R U
C42 C 0.8988(5) 0.4513(5) 0.8036(4) 0.0301(19) Uani 1 1 d . .
C43 C 0.9003(6) 0.3700(6) 0.7736(4) 0.038(2) Uani 1 1 d . .
H27 H 0.8659 0.3616 0.7311 0.045 Uiso 1 1 calc R U
C44 C 0.9521(6) 0.3010(6) 0.8057(4) 0.043(2) Uani 1 1 d . .
H28 H 0.9542 0.2447 0.7856 0.052 Uiso 1 1 calc R U
S4 S 0.47788(17) 0.28110(16) 0.54425(12) 0.0456(6) Uani 1 1 d . .
F1 F 0.6020(4) 0.2961(3) 0.6515(3) 0.0608(16) Uani 1 1 d . .
F2 F 0.4639(4) 0.3355(4) 0.6579(3) 0.0780(19) Uani 1 1 d . .
F3 F 0.4998(5) 0.1960(4) 0.6529(3) 0.078(2) Uani 1 1 d . .
O1 O 0.5007(4) 0.3723(4) 0.5296(3) 0.064(2) Uani 1 1 d . .
O2 O 0.3800(4) 0.2614(4) 0.5315(3) 0.0562(18) Uani 1 1 d . .
C46 C 0.5077(10) 0.2783(6) 0.6283(5) 0.073(4) Uani 1 1 d . .
O3 O 0.5323(5) 0.2125(5) 0.5253(3) 0.080(3) Uani 1 1 d . .
Cl1 Cl 0.3713(2) 0.42843(17) 0.82479(14) 0.0665(8) Uani 1 1 d . .
Cl2 Cl 0.2025(2) 0.3311(3) 0.77988(15) 0.1082(13) Uani 1 1 d . .
C47 C 0.2840(7) 0.3643(7) 0.8463(5) 0.062(3) Uani 1 1 d . .
H29 H 0.3116 0.3109 0.8702 0.074 Uiso 1 1 calc R U
H30 H 0.2537 0.3999 0.8748 0.074 Uiso 1 1 calc R U

loop_
_atom_site_aniso_label
_atom_site_aniso_U_11
_atom_site_aniso_U_22
_atom_site_aniso_U_33
_atom_site_aniso_U_23
_atom_site_aniso_U_13
_atom_site_aniso_U_12
Ag1 0.0241(3) 0.0232(3) 0.0340(3) -0.0027(3) 0.0031(3) -0.0008(3)
Ag2 0.0324(3) 0.0254(3) 0.0292(3) -0.0022(3) 0.0061(3) -0.0021(3)
S3 0.0224(10) 0.0284(11) 0.0297(11) 0.0057(9) 0.0022(9) 0.0007(9)
F4 0.040(3) 0.028(3) 0.044(3) 0.006(2) 0.000(2) -0.005(2)
F5 0.021(2) 0.052(3) 0.047(3) -0.002(2) -0.002(2) 0.002(2)
F6 0.036(3) 0.057(3) 0.036(3) -0.010(2) 0.010(2) -0.014(2)
C45 0.021(4) 0.043(5) 0.031(5) 0.007(4) 0.001(4) -0.002(4)
N3 0.023(3) 0.023(3) 0.024(3) -0.003(3) 0.003(3) 0.000(3)
O4 0.028(3) 0.035(3) 0.041(3) 0.015(3) 0.005(3) -0.004(3)
C17 0.013(4) 0.034(4) 0.025(4) 0.004(4) 0.004(3) 0.002(3)
N1 0.025(3) 0.025(4) 0.028(4) -0.004(3) 0.009(3) -0.007(3)
C18 0.019(4) 0.037(5) 0.028(4) -0.002(4) -0.001(4) -0.009(4)
C31 0.029(4) 0.030(5) 0.028(4) -0.012(4) 0.017(4) 0.000(4)
N4 0.021(3) 0.035(4) 0.021(3) 0.000(3) 0.008(3) 0.001(3)
O5 0.023(3) 0.038(3) 0.045(4) 0.001(3) -0.002(3) 0.002(3)
C19 0.023(4) 0.035(5) 0.023(4) 0.004(4) 0.005(4) 0.008(4)
N2 0.020(3) 0.028(4) 0.028(4) -0.001(3) 0.005(3) -0.003(3)
C20 0.043(5) 0.035(5) 0.038(5) 0.004(4) 0.006(4) -0.005(4)
C1 0.024(4) 0.030(4) 0.018(4) -0.003(3) 0.003(3) 0.001(3)
C2 0.017(4) 0.032(4) 0.029(4) 0.001(4) 0.006(3) -0.002(3)
C3 0.029(4) 0.028(4) 0.023(4) -0.008(3) 0.015(4) 0.002(3)
C4 0.029(4) 0.034(5) 0.022(4) -0.007(4) 0.004(4) -0.005(4)
C5 0.021(4) 0.028(4) 0.030(4) -0.002(4) 0.002(4) -0.003(3)
C21 0.025(4) 0.038(5) 0.030(5) 0.010(4) 0.017(4) 0.002(4)
C6 0.033(4) 0.033(4) 0.019(4) -0.001(4) 0.005(4) -0.005(4)
C22 0.025(4) 0.030(5) 0.050(5) 0.004(4) 0.008(4) -0.001(4)
C7 0.019(4) 0.037(5) 0.026(4) -0.003(4) 0.010(3) -0.009(4)
C8 0.018(4) 0.035(5) 0.026(4) 0.003(4) 0.009(3) 0.001(4)
C32 0.032(4) 0.019(4) 0.026(4) -0.003(4) 0.007(4) 0.004(4)
C9 0.022(4) 0.037(5) 0.011(4) 0.002(3) 0.006(3) -0.003(3)
C10 0.025(4) 0.028(4) 0.027(4) -0.002(4) 0.016(4) 0.002(4)
C33 0.024(4) 0.021(4) 0.018(4) 0.000(3) 0.003(3) 0.004(3)
C11 0.024(4) 0.039(5) 0.017(4) -0.003(4) 0.010(3) -0.008(4)
C12 0.023(4) 0.038(5) 0.024(4) 0.005(4) 0.011(4) -0.002(4)
C23 0.023(4) 0.038(5) 0.023(4) -0.006(4) 0.009(4) 0.000(4)
O6 0.040(3) 0.048(4) 0.034(3) -0.010(3) 0.015(3) -0.015(3)
C24 0.030(5) 0.033(5) 0.032(5) 0.000(4) 0.002(4) -0.012(4)
C34 0.031(5) 0.031(4) 0.030(5) -0.011(4) 0.018(4) -0.001(4)
C25 0.029(5) 0.038(5) 0.029(5) -0.007(4) 0.008(4) -0.019(4)
C13 0.027(4) 0.032(4) 0.029(4) -0.001(4) 0.004(4) 0.007(4)
C35 0.024(4) 0.038(5) 0.036(5) -0.001(4) 0.007(4) -0.002(4)
C36 0.030(4) 0.023(4) 0.016(4) -0.006(3) 0.008(3) 0.000(3)
C14 0.020(4) 0.041(5) 0.026(4) 0.008(4) 0.010(4) 0.002(4)
C15 0.027(4) 0.031(4) 0.022(4) 0.009(3) 0.010(4) 0.005(4)
C26 0.033(5) 0.038(5) 0.023(4) 0.000(4) 0.016(4) -0.010(4)
C27 0.031(5) 0.045(5) 0.026(5) -0.003(4) 0.005(4) 0.000(4)
C16 0.018(4) 0.034(5) 0.019(4) 0.001(3) 0.004(3) -0.001(3)
C28 0.025(4) 0.028(4) 0.029(4) 0.010(4) 0.008(4) 0.004(4)
C29 0.035(5) 0.037(5) 0.018(4) 0.003(4) 0.013(4) 0.003(4)
C37 0.034(5) 0.036(5) 0.039(5) -0.010(4) 0.023(4) -0.008(4)
C30 0.021(4) 0.035(5) 0.040(5) 0.012(4) -0.002(4) 0.006(4)
C38 0.027(5) 0.038(5) 0.028(4) -0.007(4) 0.012(4) -0.005(4)
C39 0.038(5) 0.030(5) 0.033(5) 0.003(4) 0.009(4) 0.002(4)
C40 0.026(4) 0.032(4) 0.030(4) 0.003(4) 0.002(4) -0.004(4)
C41 0.049(6) 0.038(5) 0.042(6) 0.003(4) 0.024(5) 0.015(4)
C42 0.028(4) 0.034(5) 0.033(5) 0.000(4) 0.016(4) 0.000(4)
C43 0.046(6) 0.037(5) 0.034(5) -0.007(4) 0.016(4) -0.011(4)
C44 0.065(7) 0.027(5) 0.044(6) 0.000(4) 0.027(5) 0.006(5)
S4 0.0464(14) 0.0387(13) 0.0447(14) 0.0029(11) -0.0048(12) 0.0032(11)
F1 0.048(3) 0.048(3) 0.070(4) -0.001(3) -0.022(3) -0.011(3)
F2 0.070(4) 0.085(5) 0.080(4) -0.032(4) 0.020(4) -0.007(4)
F3 0.116(5) 0.063(4) 0.048(4) 0.008(3) -0.002(3) -0.042(4)
O1 0.050(4) 0.040(4) 0.088(5) 0.033(4) -0.016(4) -0.015(3)
O2 0.047(4) 0.047(4) 0.064(4) 0.005(3) -0.011(3) -0.021(3)
C46 0.153(13) 0.012(5) 0.078(8) -0.018(5) 0.079(9) -0.017(6)
O3 0.091(6) 0.087(6) 0.055(5) -0.016(4) 0.000(4) 0.052(5)
Cl1 0.081(2) 0.0478(15) 0.0802(19) -0.0154(14) 0.0396(17) -0.0156(14)
Cl2 0.079(2) 0.182(4) 0.060(2) -0.011(2) 0.0079(18) -0.043(2)
C47 0.086(8) 0.056(7) 0.048(6) -0.005(5) 0.024(6) -0.008(6)

loop_
_atom_type_symbol
_atom_type_description
_atom_type_scat_dispersion_real
_atom_type_scat_dispersion_imag
_atom_type_scat_source
C C 0.0033 0.0016 'International Tables Vol C Tables 4.2.6.8 and 6.1.1.4'
H H 0.0000 0.0000 'International Tables Vol C Tables 4.2.6.8 and 6.1.1.4'
N N 0.0061 0.0033 'International Tables Vol C Tables 4.2.6.8 and 6.1.1.4'
O O 0.0106 0.0060 'International Tables Vol C Tables 4.2.6.8 and 6.1.1.4'
F F 0.0171 0.0103 'International Tables Vol C Tables 4.2.6.8 and 6.1.1.4'
S S 0.1246 0.1234 'International Tables Vol C Tables 4.2.6.8 and 6.1.1.4'
Cl Cl 0.1484 0.1585 'International Tables Vol C Tables 4.2.6.8 and 6.1.1.4'
Ag Ag -0.8971 1.1015 'International Tables Vol C Tables 4.2.6.8 and 6.1.1.4'

loop_
_geom_angle_atom_site_label_1
_geom_angle_atom_site_label_2
_geom_angle_atom_site_label_3
_geom_angle
N1 Ag1 N2 161.6(2)
N3 Ag2 N4 174.7(2)
O4 S3 O5 113.4(3)
O4 S3 O6 115.3(3)
O5 S3 O6 116.2(3)
O4 S3 C45 103.5(3)
O5 S3 C45 102.7(4)
O6 S3 C45 103.4(3)
F4 C45 F6 107.2(7)
F4 C45 F5 107.0(6)
F6 C45 F5 106.2(6)
F4 C45 S3 113.0(5)
F6 C45 S3 111.5(5)
F5 C45 S3 111.7(6)
C19 N3 C23 116.9(6)
C19 N3 Ag2 120.6(5)
C23 N3 Ag2 122.4(5)
C21 C17 C23 172.8(8)
C40 N1 C36 118.5(6)
C40 N1 Ag1 119.3(5)
C36 N1 Ag1 120.9(5)
C22 C18 C19 117.9(7)
C34 C31 C10 177.3(8)
C27 N4 C29 116.3(7)
C27 N4 Ag2 119.1(5)
C29 N4 Ag2 123.3(5)
N3 C19 C18 124.4(7)
C42 N2 C35 117.3(7)
C42 N2 Ag1 121.9(5)
C35 N2 Ag1 120.7(5)
C24 C20 C28 118.5(8)
C8 C1 C9 116.7(7)
C8 C1 C13 120.1(7)
C9 C1 C13 121.1(7)
C6 C2 C4 111.7(6)
C11 C3 C10 115.3(7)
C11 C3 C4 120.7(7)
C10 C3 C4 122.6(7)
C3 C4 C2 111.9(6)
C12 C5 C13 112.6(6)
C17 C21 C16 177.0(8)
C15 C6 C16 116.0(7)
C15 C6 C2 120.2(7)
C16 C6 C2 122.6(7)
C18 C22 C30 119.4(7)
C10 C7 C12 122.2(7)
C1 C8 C16 121.5(7)
C33 C32 C9 173.8(8)
C15 C9 C32 119.2(7)
C15 C9 C1 119.7(7)
C32 C9 C1 120.3(7)
C7 C10 C3 120.5(7)
C7 C10 C31 121.9(7)
C3 C10 C31 116.7(7)
C32 C33 C36 177.5(8)
C3 C11 C14 122.2(7)
C7 C12 C14 116.8(7)
C7 C12 C5 119.6(7)
C14 C12 C5 122.5(7)
N3 C23 C30 121.9(7)
N3 C23 C17 117.9(7)
C30 C23 C17 120.1(7)
C20 C24 C29 119.6(8)
C31 C34 C42 174.9(8)
C26 C25 C29 177.5(9)
C1 C13 C5 111.7(6)
N2 C35 C41 123.5(8)
N1 C36 C39 120.9(7)
N1 C36 C33 117.7(6)
C39 C36 C33 121.4(7)
C11 C14 C12 119.8(7)
C11 C14 C26 117.9(7)
C12 C14 C26 121.2(7)
C9 C15 C6 122.4(7)
C25 C26 C14 176.1(8)
N4 C27 C28 124.3(8)
C8 C16 C6 121.3(7)
C8 C16 C21 119.0(7)
C6 C16 C21 118.2(7)
C27 C28 C20 118.8(8)
N4 C29 C24 122.5(7)
N4 C29 C25 117.6(7)
C24 C29 C25 119.9(8)
C39 C37 C38 118.4(8)
C23 C30 C22 119.4(7)
C40 C38 C37 118.4(7)
C37 C39 C36 120.2(8)
N1 C40 C38 123.5(7)
C35 C41 C44 118.5(8)
N2 C42 C43 122.4(7)
N2 C42 C34 117.4(7)
C43 C42 C34 120.2(7)
C42 C43 C44 119.5(8)
C41 C44 C43 118.8(8)
O3 S4 O2 114.3(5)
O3 S4 O1 116.1(5)
O2 S4 O1 114.9(4)
O3 S4 C46 104.1(5)
O2 S4 C46 101.8(5)
O1 S4 C46 103.0(4)
F2 C46 F3 108.0(8)
F2 C46 F1 105.5(8)
F3 C46 F1 101.5(10)
F2 C46 S4 115.9(9)
F3 C46 S4 113.3(7)
F1 C46 S4 111.4(7)
Cl2 C47 Cl1 111.5(5)

loop_
_geom_bond_atom_site_label_1
_geom_bond_atom_site_label_2
_geom_bond_distance
Ag1 N1 2.172(6)
Ag1 N2 2.174(6)
Ag2 N3 2.162(6)
Ag2 N4 2.169(6)
S3 O4 1.438(5)
S3 O5 1.439(5)
S3 O6 1.444(6)
S3 C45 1.828(8)
F4 C45 1.322(9)
F5 C45 1.346(8)
F6 C45 1.343(9)
N3 C19 1.337(9)
N3 C23 1.364(9)
C17 C21 1.198(10)
C17 C23 1.401(10)
N1 C40 1.346(9)
N1 C36 1.349(9)
C18 C22 1.368(10)
C18 C19 1.385(10)
C31 C34 1.184(10)
C31 C10 1.450(11)
N4 C27 1.344(9)
N4 C29 1.361(9)
N2 C42 1.345(9)
N2 C35 1.348(9)
C20 C24 1.379(11)
C20 C28 1.382(11)
C1 C8 1.390(10)
C1 C9 1.430(10)
C1 C13 1.502(10)
C2 C6 1.509(10)
C2 C4 1.594(10)
C3 C11 1.390(10)
C3 C10 1.434(10)
C3 C4 1.490(10)
C5 C12 1.508(10)
C5 C13 1.583(10)
C21 C16 1.461(11)
C6 C15 1.394(10)
C6 C16 1.399(10)
C22 C30 1.387(10)
C7 C10 1.371(10)
C7 C12 1.387(10)
C8 C16 1.391(10)
C32 C33 1.184(10)
C32 C9 1.430(10)
C9 C15 1.386(10)
C33 C36 1.435(10)
C11 C14 1.397(10)
C12 C14 1.404(10)
C23 C30 1.383(10)
C24 C29 1.380(11)
C34 C42 1.455(11)
C25 C26 1.201(11)
C25 C29 1.425(11)
C35 C41 1.376(11)
C36 C39 1.391(10)
C14 C26 1.450(11)
C27 C28 1.371(10)
C37 C39 1.386(11)
C37 C38 1.392(11)
C38 C40 1.377(10)
C41 C44 1.379(12)
C42 C43 1.379(11)
C43 C44 1.380(11)
S4 O3 1.422(7)
S4 O2 1.452(6)
S4 O1 1.457(6)
S4 C46 1.761(12)
F1 C46 1.408(14)
F2 C46 1.320(11)
F3 C46 1.355(10)
Cl1 C47 1.756(10)
Cl2 C47 1.730(10)

loop_
_geom_torsion_atom_site_label_1
_geom_torsion_atom_site_label_2
_geom_torsion_atom_site_label_3
_geom_torsion_atom_site_label_4
_geom_torsion
O4 S3 C45 F4 178.1(5)
O5 S3 C45 F4 59.9(6)
O6 S3 C45 F4 -61.3(6)
O4 S3 C45 F6 57.4(6)
O5 S3 C45 F6 -60.8(6)
O6 S3 C45 F6 177.9(5)
O4 S3 C45 F5 -61.2(6)
O5 S3 C45 F5 -179.4(5)
O6 S3 C45 F5 59.3(6)
C23 N3 C19 C18 -1.7(11)
Ag2 N3 C19 C18 174.8(6)
C22 C18 C19 N3 -0.5(12)
C11 C3 C4 C2 -93.9(8)
C10 C3 C4 C2 71.9(9)
C6 C2 C4 C3 12.9(9)
C4 C2 C6 C15 -93.6(8)
C4 C2 C6 C16 73.4(9)
C19 C18 C22 C30 2.2(12)
C9 C1 C8 C16 -11.7(11)
C13 C1 C8 C16 152.0(7)
C8 C1 C9 C15 9.1(10)
C13 C1 C9 C15 -154.4(7)
C8 C1 C9 C32 178.4(7)
C13 C1 C9 C32 15.0(11)
C12 C7 C10 C3 2.0(11)
C12 C7 C10 C31 -166.2(7)
C11 C3 C10 C7 13.0(10)
C4 C3 C10 C7 -153.5(7)
C11 C3 C10 C31 -178.1(6)
C4 C3 C10 C31 15.4(10)
C10 C3 C11 C14 -15.4(10)
C4 C3 C11 C14 151.4(7)
C10 C7 C12 C14 -15.0(11)
C10 C7 C12 C5 153.4(7)
C13 C5 C12 C7 -93.1(8)
C13 C5 C12 C14 74.6(9)
C19 N3 C23 C30 2.3(10)
Ag2 N3 C23 C30 -174.2(6)
C19 N3 C23 C17 -174.3(7)
Ag2 N3 C23 C17 9.2(9)
C28 C20 C24 C29 0.6(12)
C8 C1 C13 C5 -91.2(8)
C9 C1 C13 C5 71.7(9)
C12 C5 C13 C1 12.5(9)
C42 N2 C35 C41 0.4(11)
Ag1 N2 C35 C41 177.7(6)
C40 N1 C36 C39 0.2(10)
Ag1 N1 C36 C39 -166.4(6)
C40 N1 C36 C33 179.3(6)
Ag1 N1 C36 C33 12.7(9)
C3 C11 C14 C12 2.8(11)
C3 C11 C14 C26 -165.6(7)
C7 C12 C14 C11 12.6(10)
C5 C12 C14 C11 -155.4(7)
C7 C12 C14 C26 -179.4(7)
C5 C12 C14 C26 12.6(11)
C32 C9 C15 C6 -164.9(7)
C1 C9 C15 C6 4.6(11)
C16 C6 C15 C9 -15.4(11)
C2 C6 C15 C9 152.5(7)
C29 N4 C27 C28 -0.1(11)
Ag2 N4 C27 C28 167.4(6)
C1 C8 C16 C6 0.6(11)
C1 C8 C16 C21 -164.8(7)
C15 C6 C16 C8 12.8(11)
C2 C6 C16 C8 -154.8(7)
C15 C6 C16 C21 178.4(6)
C2 C6 C16 C21 10.8(11)
N4 C27 C28 C20 -0.6(12)
C24 C20 C28 C27 0.3(12)
C27 N4 C29 C24 1.0(11)
Ag2 N4 C29 C24 -165.9(6)
C27 N4 C29 C25 -177.6(7)
Ag2 N4 C29 C25 15.5(9)
C20 C24 C29 N4 -1.3(12)
C20 C24 C29 C25 177.3(7)
N3 C23 C30 C22 -0.6(12)
C17 C23 C30 C22 175.8(7)
C18 C22 C30 C23 -1.7(12)
C39 C37 C38 C40 1.4(11)
C38 C37 C39 C36 -2.7(12)
N1 C36 C39 C37 1.9(11)
C33 C36 C39 C37 -177.1(7)
C36 N1 C40 C38 -1.6(11)
Ag1 N1 C40 C38 165.2(6)
C37 C38 C40 N1 0.7(12)
N2 C35 C41 C44 0.7(13)
C35 N2 C42 C43 -1.0(11)
Ag1 N2 C42 C43 -178.4(6)
C35 N2 C42 C34 177.7(7)
Ag1 N2 C42 C34 0.4(9)
N2 C42 C43 C44 0.6(12)
C34 C42 C43 C44 -178.1(8)
C35 C41 C44 C43 -1.1(13)
C42 C43 C44 C41 0.5(13)
O3 S4 C46 F2 -178.4(8)
O2 S4 C46 F2 -59.4(8)
O1 S4 C46 F2 59.9(9)
O3 S4 C46 F3 -52.7(10)
O2 S4 C46 F3 66.3(10)
O1 S4 C46 F3 -174.4(8)
O3 S4 C46 F1 61.0(7)
O2 S4 C46 F1 -179.9(6)
O1 S4 C46 F1 -60.6(7)
